data_8104312
loop_
_publ_author_name
'Vogt, T.'
'Mueller, G.'
'Paulus, H.'
'Fuess, H.'

_publ_section_title
;
 The crystal structure of H Al Si2 O6 with a keatite-type framework
;
_journal_name_full 'Zeitschrift fuer Kristallographie (149,1979-)'
_journal_page_first 7
_journal_page_last 18
_journal_volume 190
_journal_year 1990
_chemical_formula_sum 'Al H O6 Si2'
_chemical_name_systematic 'H (Al Si2) O6'
_space_group_IT_number 96
_symmetry_space_group_name_Hall 'P 4nw 2abw'
_symmetry_space_group_name_H-M 'P 43 21 2'
_cell_angle_alpha 90
_cell_angle_beta 90
_cell_angle_gamma 90
_cell_formula_units_Z 4
_cell_length_a 7.586
_cell_length_b 7.586
_cell_length_c 8.402
_cell_volume 483.513
_citation_journal_id_ASTM ZEKRDZ
_cod_data_source_file Vogt_ZEKRDZ_1990_1947.cif
_cod_data_source_block H1Al1O6Si2
_cod_original_cell_volume 483.5132
_cod_original_formula_sum 'H1 Al1 O6 Si2'
_cod_database_code 8104312

loop_
_symmetry_equiv_pos_as_xyz
x,y,z
-y+1/2,x+1/2,z+3/4
-x,-y,z+1/2
y+1/2,-x+1/2,z+1/4
x+1/2,-y+1/2,-z+1/4
y,x,-z
-x+1/2,y+1/2,-z+3/4
-y,-x,-z+1/2

loop_
_atom_site_label
_atom_site_type_symbol
_atom_site_fract_x
_atom_site_fract_y
_atom_site_fract_z
_atom_site_occupancy
_atom_site_U_iso_or_equiv
Si2 Si+4 0.4041 0.4041 0 0.6666 0.0
O2 O-2 0.1072 0.122 0.317 1 0.0
Al2 Al+3 0.4041 0.4041 0 0.3333 0.0
Al1 Al+3 0.3194 0.1168 0.2656 0.3333 0.0
Si1 Si+4 0.3194 0.1168 0.2656 0.6666 0.0
O3 O-2 0.3675 0.2753 0.1485 1 0.0
O1 O-2 0.4252 0.1332 0.4375 1 0.0
